data_4503550
loop_
_publ_author_name
'Scott, Janet L.'
'Hachiken, Satoshi'
'Tanaka, Koichi'

_publ_section_title
;
 Efficient Isomeric Enrichment in Cocrystals of Cyclohexanediamines and
 Low Molecular Weight Diols
;
_journal_issue 7
_journal_name_full 'Crystal Growth &amp; Design'
_journal_page_first 2447
_journal_paper_doi 10.1021/cg800032m
_journal_volume 8
_journal_year 2008
_chemical_formula_moiety 'C6 H14 N2, C8 H10 O2 '
_chemical_formula_sum 'C14 H24 N2 O2'
_chemical_formula_weight 252.35
_chemical_name_common
;
1,4-benzenedimethanol trans-1,2-cyclohexanediamine co-crystal 
;
_chemical_name_systematic
; 
1,4-benzenedimethanol trans-1,2-cyclohexanediamine co-crystal 
;
_space_group_IT_number 2
_symmetry_cell_setting triclinic
_symmetry_space_group_name_Hall '-P 1'
_symmetry_space_group_name_H-M 'P -1'
_atom_sites_solution_hydrogens geom
_atom_sites_solution_primary direct
_atom_sites_solution_secondary difmap
_audit_creation_method SHELXL-97
_cell_angle_alpha 98.83(3)
_cell_angle_beta 99.36(3)
_cell_angle_gamma 91.31(3)
_cell_formula_units_Z 2
_cell_length_a 5.0490(10)
_cell_length_b 10.400(2)
_cell_length_c 13.804(3)
_cell_measurement_temperature 123(2)
_cell_volume 705.9(3)
_computing_cell_refinement 'Bruker XSCANS'
_computing_data_collection 'Bruker XSCANS'
_computing_data_reduction 'Bruker SHELXTL'
_computing_molecular_graphics X-Seed
_computing_publication_material ciftab
_computing_structure_refinement 'SHELXL-97 (Sheldrick, 1997)'
_computing_structure_solution 'SHELXS-97 (Sheldrick, 1990)'
_diffrn_ambient_temperature 123(2)
_diffrn_measured_fraction_theta_full 0.946
_diffrn_measured_fraction_theta_max 0.946
_diffrn_measurement_device_type 'Bruker APEX'
_diffrn_measurement_method '0.5 deg scansin phi and omega'
_diffrn_radiation_monochromator graphite
_diffrn_radiation_source 'fine-focus sealed tube'
_diffrn_radiation_type MoK\a
_diffrn_radiation_wavelength 0.71073
_diffrn_reflns_av_R_equivalents 0.0312
_diffrn_reflns_av_sigmaI/netI 0.0658
_diffrn_reflns_limit_h_max 8
_diffrn_reflns_limit_h_min -9
_diffrn_reflns_limit_k_max 18
_diffrn_reflns_limit_k_min -18
_diffrn_reflns_limit_l_max 24
_diffrn_reflns_limit_l_min -24
_diffrn_reflns_number 13133
_diffrn_reflns_theta_full 40.06
_diffrn_reflns_theta_max 40.06
_diffrn_reflns_theta_min 3.88
_exptl_absorpt_coefficient_mu 0.079
_exptl_crystal_colour colourless
_exptl_crystal_density_diffrn 1.187
_exptl_crystal_density_method 'not measured'
_exptl_crystal_description needles
_exptl_crystal_F_000 276
_exptl_crystal_size_max .4
_exptl_crystal_size_mid .1
_exptl_crystal_size_min .05
_refine_diff_density_max 0.603
_refine_diff_density_min -0.270
_refine_diff_density_rms 0.065
_refine_ls_extinction_method none
_refine_ls_goodness_of_fit_ref 1.014
_refine_ls_hydrogen_treatment mixed
_refine_ls_matrix_type full
_refine_ls_number_parameters 187
_refine_ls_number_reflns 8285
_refine_ls_number_restraints 0
_refine_ls_restrained_S_all 1.014
_refine_ls_R_factor_all 0.1047
_refine_ls_R_factor_gt 0.0618
_refine_ls_shift/su_max 0.001
_refine_ls_shift/su_mean 0.000
_refine_ls_structure_factor_coef Fsqd
_refine_ls_weighting_details 'calc w=1/[\s^2^(Fo^2^)+(0.0808P)^2^+0.0000P] where P=(Fo^2^+2Fc^2^)/3'
_refine_ls_weighting_scheme calc
_refine_ls_wR_factor_gt 0.1439
_refine_ls_wR_factor_ref 0.1707
_reflns_number_gt 5096
_reflns_number_total 8285
_reflns_threshold_expression >2sigma(I)
_cod_data_source_file cg800032m-file.002.cif
_cod_data_source_block 1.trans-4
_cod_original_cell_volume 705.9(2)
_cod_original_sg_symbol_H-M p_-1
_cod_database_code 4503550

loop_
_symmetry_equiv_pos_as_xyz
'x, y, z'
'-x, -y, -z'

loop_
_atom_site_label
_atom_site_type_symbol
_atom_site_fract_x
_atom_site_fract_y
_atom_site_fract_z
_atom_site_U_iso_or_equiv
_atom_site_adp_type
_atom_site_occupancy
_atom_site_symmetry_multiplicity
_atom_site_calc_flag
_atom_site_refinement_flags
O1A O 0.21592(15) 0.82130(6) 0.52223(6) 0.02020(14) Uani 1 1 d .
C3A C 0.4109(2) 0.53606(9) 0.40805(7) 0.01883(17) Uani 1 1 d .
H3A H 0.3512 0.5604 0.3448 0.023 Uiso 1 1 calc R
C2A C 0.30420(19) 0.59388(8) 0.49039(7) 0.01653(16) Uani 1 1 d .
C1A C 0.0963(2) 0.69437(9) 0.48097(8) 0.01962(17) Uani 1 1 d .
H1A1 H 0.0195 0.6922 0.4100 0.024 Uiso 1 1 calc R
H1A2 H -0.0512 0.6746 0.5165 0.024 Uiso 1 1 calc R
C4A C 0.6033(2) 0.44335(9) 0.41745(7) 0.01876(17) Uani 1 1 d .
H4A H 0.6729 0.4048 0.3605 0.023 Uiso 1 1 calc R
C2 C 0.40249(18) 0.95901(9) 0.25773(7) 0.01634(15) Uani 1 1 d .
H2 H 0.5719 1.0122 0.2874 0.020 Uiso 1 1 calc R
N2 N 0.42361(17) 0.82863(8) 0.28739(7) 0.01847(15) Uani 1 1 d .
C1 C 0.16515(18) 1.02717(9) 0.29610(7) 0.01581(15) Uani 1 1 d .
H1 H -0.0009 0.9701 0.2695 0.019 Uiso 1 1 calc R
N1 N 0.19605(18) 1.05070(8) 0.40542(6) 0.01917(15) Uani 1 1 d .
C6 C 0.1256(2) 1.15732(9) 0.25817(8) 0.02049(18) Uani 1 1 d .
H6A H -0.0366 1.1964 0.2796 0.025 Uiso 1 1 calc R
H6B H 0.2819 1.2176 0.2883 0.025 Uiso 1 1 calc R
C3 C 0.3684(2) 0.94399(10) 0.14440(7) 0.02216(19) Uani 1 1 d .
H3B H 0.2094 0.8853 0.1145 0.027 Uiso 1 1 calc R
H3C H 0.5282 0.9036 0.1219 0.027 Uiso 1 1 calc R
C5 C 0.0946(2) 1.14224(12) 0.14514(8) 0.0253(2) Uani 1 1 d .
H5A H -0.0730 1.0901 0.1147 0.030 Uiso 1 1 calc R
H5B H 0.0807 1.2292 0.1244 0.030 Uiso 1 1 calc R
C4 C 0.3333(2) 1.07546(11) 0.10846(8) 0.0260(2) Uani 1 1 d .
H4B H 0.4985 1.1318 0.1335 0.031 Uiso 1 1 calc R
H4C H 0.3044 1.0622 0.0349 0.031 Uiso 1 1 calc R
O1B O 0.92232(16) 0.70277(8) 0.21267(6) 0.02473(16) Uani 1 1 d .
C2B C 0.7139(2) 0.53698(9) 0.07944(7) 0.01912(17) Uani 1 1 d .
C3B C 0.6308(2) 0.62153(9) 0.01242(8) 0.02171(18) Uani 1 1 d .
H3B1 H 0.7189 0.7051 0.0205 0.026 Uiso 1 1 calc R
C4B C 0.4201(2) 0.58455(9) -0.06603(8) 0.02217(19) Uani 1 1 d .
H4B1 H 0.3667 0.6431 -0.1112 0.027 Uiso 1 1 calc R
C1B C 0.9477(2) 0.57553(10) 0.16310(9) 0.0264(2) Uani 1 1 d .
H1B1 H 0.9542 0.5133 0.2109 0.032 Uiso 1 1 calc R
H1B2 H 1.1178 0.5718 0.1360 0.032 Uiso 1 1 calc R
H1N2 H 0.204(3) 0.9743(16) 0.4316(12) 0.035(4) Uiso 1 1 d .
H1OA H 0.084(4) 0.8668(18) 0.5487(13) 0.046(5) Uiso 1 1 d .
H1N1 H 0.342(3) 1.0982(16) 0.4279(12) 0.031(4) Uiso 1 1 d .
H1OB H 1.083(4) 0.7387(18) 0.2395(13) 0.045(5) Uiso 1 1 d .
H2N1 H 0.457(4) 0.8360(18) 0.3544(14) 0.044(5) Uiso 1 1 d .
H2N2 H 0.564(3) 0.7887(17) 0.2638(12) 0.039(4) Uiso 1 1 d .

loop_
_atom_site_aniso_label
_atom_site_aniso_U_11
_atom_site_aniso_U_22
_atom_site_aniso_U_33
_atom_site_aniso_U_23
_atom_site_aniso_U_13
_atom_site_aniso_U_12
O1A 0.0195(3) 0.0120(3) 0.0287(4) 0.0001(2) 0.0061(3) 0.0010(2)
C3A 0.0222(4) 0.0162(4) 0.0169(4) 0.0015(3) 0.0006(3) 0.0023(3)
C2A 0.0165(4) 0.0120(3) 0.0197(4) 0.0005(3) 0.0007(3) 0.0004(3)
C1A 0.0183(4) 0.0130(3) 0.0257(4) 0.0000(3) 0.0008(3) 0.0023(3)
C4A 0.0220(4) 0.0162(4) 0.0174(4) 0.0001(3) 0.0037(3) 0.0030(3)
C2 0.0131(4) 0.0145(3) 0.0218(4) 0.0010(3) 0.0056(3) 0.0010(3)
N2 0.0183(4) 0.0151(3) 0.0216(4) 0.0010(3) 0.0034(3) 0.0040(3)
C1 0.0139(4) 0.0149(3) 0.0189(4) 0.0012(3) 0.0049(3) 0.0015(3)
N1 0.0224(4) 0.0166(3) 0.0192(3) 0.0017(3) 0.0064(3) 0.0029(3)
C6 0.0201(4) 0.0174(4) 0.0258(4) 0.0046(3) 0.0075(3) 0.0053(3)
C3 0.0246(5) 0.0224(4) 0.0213(4) 0.0022(3) 0.0100(4) 0.0049(4)
C5 0.0230(5) 0.0304(5) 0.0268(5) 0.0110(4) 0.0092(4) 0.0097(4)
C4 0.0277(5) 0.0283(5) 0.0272(5) 0.0099(4) 0.0140(4) 0.0080(4)
O1B 0.0184(3) 0.0238(3) 0.0268(4) -0.0088(3) 0.0011(3) -0.0002(3)
C2B 0.0191(4) 0.0160(4) 0.0198(4) -0.0011(3) -0.0002(3) 0.0023(3)
C3B 0.0239(5) 0.0152(4) 0.0240(4) 0.0015(3) -0.0002(3) -0.0021(3)
C4B 0.0268(5) 0.0153(4) 0.0222(4) 0.0029(3) -0.0025(4) 0.0010(3)
C1B 0.0258(5) 0.0180(4) 0.0293(5) -0.0030(4) -0.0072(4) 0.0031(4)

loop_
_atom_type_symbol
_atom_type_description
_atom_type_scat_dispersion_real
_atom_type_scat_dispersion_imag
_atom_type_scat_source
C C 0.0033 0.0016 'International Tables Vol C Tables 4.2.6.8 and 6.1.1.4'
H H 0.0000 0.0000 'International Tables Vol C Tables 4.2.6.8 and 6.1.1.4'
N N 0.0061 0.0033 'International Tables Vol C Tables 4.2.6.8 and 6.1.1.4'
O O 0.0106 0.0060 'International Tables Vol C Tables 4.2.6.8 and 6.1.1.4'

loop_
_geom_angle_atom_site_label_1
_geom_angle_atom_site_label_2
_geom_angle_atom_site_label_3
_geom_angle
_geom_angle_site_symmetry_1
_geom_angle_site_symmetry_3
C4A C3A C2A 120.79(9) . .
C3A C2A C4A 118.34(9) . 2_666
C3A C2A C1A 121.16(9) . .
C4A C2A C1A 120.49(9) 2_666 .
O1A C1A C2A 109.94(8) . .
C3A C4A C2A 120.87(9) . 2_666
N2 C2 C3 108.85(8) . .
N2 C2 C1 110.01(8) . .
C3 C2 C1 111.05(8) . .
N1 C1 C6 108.77(8) . .
N1 C1 C2 113.12(8) . .
C6 C1 C2 110.57(8) . .
C5 C6 C1 112.34(9) . .
C2 C3 C4 111.46(9) . .
C4 C5 C6 110.83(9) . .
C5 C4 C3 110.53(9) . .
C4B C2B C3B 118.39(9) 2_665 .
C4B C2B C1B 120.94(9) 2_665 .
C3B C2B C1B 120.65(9) . .
C4B C3B C2B 120.57(9) . .
C3B C4B C2B 121.04(9) . 2_665
O1B C1B C2B 110.62(9) . .

loop_
_geom_bond_atom_site_label_1
_geom_bond_atom_site_label_2
_geom_bond_distance
_geom_bond_site_symmetry_2
O1A C1A 1.4326(13) .
C3A C4A 1.3895(14) .
C3A C2A 1.3955(14) .
C2A C4A 1.3974(14) 2_666
C2A C1A 1.5026(13) .
C4A C2A 1.3974(14) 2_666
C2 N2 1.4767(12) .
C2 C3 1.5289(14) .
C2 C1 1.5326(13) .
C1 N1 1.4730(13) .
C1 C6 1.5304(13) .
C6 C5 1.5257(15) .
C3 C4 1.5291(15) .
C5 C4 1.5231(15) .
O1B C1B 1.4122(14) .
C2B C4B 1.3922(14) 2_665
C2B C3B 1.3950(15) .
C2B C1B 1.5101(15) .
C3B C4B 1.3896(15) .
C4B C2B 1.3922(14) 2_665

loop_
_geom_torsion_atom_site_label_1
_geom_torsion_atom_site_label_2
_geom_torsion_atom_site_label_3
_geom_torsion_atom_site_label_4
_geom_torsion
_geom_torsion_site_symmetry_1
_geom_torsion_site_symmetry_4
C4A C3A C2A C4A 0.30(16) . 2_666
C4A C3A C2A C1A 179.90(9) . .
C3A C2A C1A O1A -105.38(11) . .
C4A C2A C1A O1A 74.22(12) 2_666 .
C2A C3A C4A C2A -0.30(16) . 2_666
N2 C2 C1 N1 62.72(10) . .
C3 C2 C1 N1 -176.71(8) . .
N2 C2 C1 C6 -175.01(8) . .
C3 C2 C1 C6 -54.44(11) . .
N1 C1 C6 C5 179.42(8) . .
C2 C1 C6 C5 54.64(11) . .
N2 C2 C3 C4 177.57(8) . .
C1 C2 C3 C4 56.32(11) . .
C1 C6 C5 C4 -55.70(12) . .
C6 C5 C4 C3 56.05(13) . .
C2 C3 C4 C5 -56.94(12) . .
C4B C2B C3B C4B -0.35(17) 2_665 .
C1B C2B C3B C4B 178.32(10) . .
C2B C3B C4B C2B 0.36(18) . 2_665
C4B C2B C1B O1B -134.08(11) 2_665 .
C3B C2B C1B O1B 47.28(14) . .
